data_4312857
loop_
_publ_author_name
'Richard Y. C. Shin'
'Martin A. Bennett'
'Lai Yoong Goh'
'Wei Chen'
'David C. R. Hockless'
'Weng Kee Leong'
'Kazushi Mashima'
'Anthony C. Willis'

_publ_section_title
;
 Arene-Ruthenium Complexes of an Acyclic Thiolate-Thioether and Tridentate
 Thioether Derivatives Resulting from Ring-Closure Reactions
;
_journal_name_full 'Inorganic Chemistry'
_journal_page_first 96
_journal_page_last 106
_journal_paper_doi 10.1021/ic0203419
_journal_volume 42
_journal_year 2003
_chemical_formula_sum 'C20 H33 F12 N P2 Ru S3'
_chemical_formula_weight 774.66
_chemical_name_systematic
;
  ?
;
_space_group_IT_number 14
_symmetry_cell_setting monoclinic
_symmetry_space_group_name_Hall '-P 2ybc'
_symmetry_space_group_name_H-M 'P 1 21/c 1'
_atom_sites_solution_hydrogens geom
_atom_sites_solution_primary direct
_atom_sites_solution_secondary difmap
_audit_creation_method SHELXL-97
_cell_angle_alpha 90.00
_cell_angle_beta 91.992(3)
_cell_angle_gamma 90.00
_cell_formula_units_Z 4
_cell_length_a 8.8575(10)
_cell_length_b 32.819(4)
_cell_length_c 10.0280(12)
_cell_measurement_reflns_used 4458
_cell_measurement_temperature 223(2)
_cell_measurement_theta_max 25.81
_cell_measurement_theta_min 2.38
_cell_volume 2913.3(6)
_computing_cell_refinement 'Bruker XSCANS'
_computing_data_collection 'Bruker XSCANS'
_computing_data_reduction 'Bruker SHELXTL'
_computing_molecular_graphics 'Bruker SHELXTL'
_computing_publication_material 'Bruker SHELXTL'
_computing_structure_refinement 'Bruker SHELXTL'
_computing_structure_solution 'Bruker SHELXTL'
_diffrn_ambient_temperature 223(2)
_diffrn_measured_fraction_theta_full 0.987
_diffrn_measured_fraction_theta_max 0.987
_diffrn_measurement_device_type 'Bruker P4'
_diffrn_measurement_method '\w scans'
_diffrn_radiation_monochromator graphite
_diffrn_radiation_source 'fine-focus sealed tube'
_diffrn_radiation_type MoK\a
_diffrn_radiation_wavelength 0.71073
_diffrn_reflns_av_R_equivalents 0.0431
_diffrn_reflns_av_sigmaI/netI 0.0401
_diffrn_reflns_limit_h_max 9
_diffrn_reflns_limit_h_min -9
_diffrn_reflns_limit_k_max 36
_diffrn_reflns_limit_k_min 0
_diffrn_reflns_limit_l_max 11
_diffrn_reflns_limit_l_min 0
_diffrn_reflns_number 19436
_diffrn_reflns_theta_full 23.26
_diffrn_reflns_theta_max 23.26
_diffrn_reflns_theta_min 2.12
_exptl_absorpt_coefficient_mu 0.953
_exptl_absorpt_correction_T_max 0.8942
_exptl_absorpt_correction_T_min 0.7630
_exptl_absorpt_correction_type SADABS
_exptl_crystal_colour yellow
_exptl_crystal_density_diffrn 1.766
_exptl_crystal_density_method 'not measured'
_exptl_crystal_description plate
_exptl_crystal_F_000 1560
_exptl_crystal_size_max 0.30
_exptl_crystal_size_mid 0.30
_exptl_crystal_size_min 0.12
_refine_diff_density_max 2.517
_refine_diff_density_min -0.976
_refine_diff_density_rms 0.177
_refine_ls_extinction_method none
_refine_ls_goodness_of_fit_ref 1.068
_refine_ls_hydrogen_treatment mixed
_refine_ls_matrix_type full
_refine_ls_number_parameters 318
_refine_ls_number_reflns 4127
_refine_ls_number_restraints 0
_refine_ls_restrained_S_all 1.068
_refine_ls_R_factor_all 0.0847
_refine_ls_R_factor_gt 0.0784
_refine_ls_shift/su_max 0.013
_refine_ls_shift/su_mean 0.001
_refine_ls_structure_factor_coef Fsqd
_refine_ls_weighting_details 'calc w=1/[\s^2^(Fo^2^)+(0.1275P)^2^+25.7914P] where P=(Fo^2^+2Fc^2^)/3'
_refine_ls_weighting_scheme calc
_refine_ls_wR_factor_gt 0.2121
_refine_ls_wR_factor_ref 0.2176
_reflns_number_gt 3668
_reflns_number_total 4127
_reflns_threshold_expression >2sigma(I)
_cod_data_source_file ic0203419_7.cif
_cod_data_source_block rs7=(1)(PF6)2
_cod_depositor_comments
;
The following automatic conversions were performed:

'_symmetry_cell_setting' value 'Monoclinic' changed to 'monoclinic'
according to the built-in table from CIF Core dictionary named
'cif_core.dic' version 2.4.1 from 2010-06-29.

Automatic conversion script
Id: cif_fix_values 1646 2011-03-28 12:23:43Z adriana 
;
_cod_original_sg_symbol_H-M 'P 1 21/c 1 '
_cod_database_code 4312857

loop_
_symmetry_equiv_pos_as_xyz
'x, y, z'
'-x, y+1/2, -z+1/2'
'-x, -y, -z'
'x, -y-1/2, z-1/2'

loop_
_atom_site_label
_atom_site_type_symbol
_atom_site_fract_x
_atom_site_fract_y
_atom_site_fract_z
_atom_site_U_iso_or_equiv
_atom_site_adp_type
_atom_site_occupancy
_atom_site_symmetry_multiplicity
_atom_site_calc_flag
_atom_site_refinement_flags
_atom_site_disorder_assembly
_atom_site_disorder_group
Ru1 Ru 0.23662(7) 0.144228(19) 0.60298(6) 0.0229(3) Uani 1 1 d . . .
S1 S 0.0859(3) 0.08813(7) 0.5526(2) 0.0374(6) Uani 1 1 d . . .
S2 S 0.1636(3) 0.13741(7) 0.8222(2) 0.0354(6) Uani 1 1 d . . .
S3 S 0.4295(3) 0.09825(7) 0.6571(2) 0.0350(6) Uani 1 1 d . . .
C1 C 0.0313(11) 0.0939(3) 0.8243(10) 0.041(2) Uani 1 1 d . . .
H1A H 0.0865 0.0689 0.8484 0.049 Uiso 1 1 calc R . .
H1B H -0.0450 0.0986 0.8910 0.049 Uiso 1 1 calc R . .
C2 C -0.0446(11) 0.0890(3) 0.6881(11) 0.046(3) Uani 1 1 d . . .
H2A H -0.1159 0.1115 0.6733 0.056 Uiso 1 1 calc R . .
H2B H -0.1027 0.0636 0.6865 0.056 Uiso 1 1 calc R . .
C3 C 0.2011(14) 0.0432(3) 0.5908(11) 0.051(3) Uani 1 1 d . . .
H3A H 0.1856 0.0347 0.6829 0.061 Uiso 1 1 calc R . .
H3B H 0.1693 0.0208 0.5316 0.061 Uiso 1 1 calc R . .
C4 C 0.3648(13) 0.0519(3) 0.5734(11) 0.049(3) Uani 1 1 d . . .
H4A H 0.3832 0.0542 0.4779 0.058 Uiso 1 1 calc R . .
H4B H 0.4244 0.0288 0.6084 0.058 Uiso 1 1 calc R . .
C5 C 0.4083(12) 0.0841(3) 0.8328(9) 0.046(3) Uani 1 1 d . . .
H5A H 0.3502 0.0587 0.8371 0.056 Uiso 1 1 calc R . .
H5B H 0.5083 0.0790 0.8743 0.056 Uiso 1 1 calc R . .
C6 C 0.3298(12) 0.1167(3) 0.9101(9) 0.042(2) Uani 1 1 d . . .
H6A H 0.4013 0.1389 0.9295 0.050 Uiso 1 1 calc R . .
H6B H 0.2995 0.1053 0.9954 0.050 Uiso 1 1 calc R . .
C7 C 0.2902(12) 0.2112(3) 0.6237(10) 0.042(2) Uani 1 1 d . . .
C8 C 0.1354(11) 0.2070(3) 0.5900(11) 0.040(2) Uani 1 1 d . . .
C9 C 0.0902(10) 0.1851(3) 0.4732(10) 0.036(2) Uani 1 1 d . . .
C10 C 0.2043(12) 0.1679(3) 0.3923(9) 0.038(2) Uani 1 1 d . . .
C11 C 0.3587(11) 0.1708(3) 0.4299(10) 0.041(2) Uani 1 1 d . . .
C12 C 0.4022(11) 0.1929(3) 0.5491(11) 0.042(2) Uani 1 1 d . . .
C13 C 0.3374(18) 0.2363(4) 0.7488(15) 0.085(5) Uani 1 1 d . . .
H13A H 0.4330 0.2262 0.7856 0.127 Uiso 1 1 calc R . .
H13B H 0.2607 0.2338 0.8150 0.127 Uiso 1 1 calc R . .
H13C H 0.3482 0.2647 0.7243 0.127 Uiso 1 1 calc R . .
C14 C 0.0182(16) 0.2263(4) 0.6750(14) 0.072(4) Uani 1 1 d . . .
H14A H 0.0637 0.2335 0.7612 0.108 Uiso 1 1 calc R . .
H14B H -0.0638 0.2073 0.6872 0.108 Uiso 1 1 calc R . .
H14C H -0.0207 0.2507 0.6313 0.108 Uiso 1 1 calc R . .
C15 C -0.0730(13) 0.1810(4) 0.4279(15) 0.073(4) Uani 1 1 d . . .
H15A H -0.1361 0.1805 0.5051 0.109 Uiso 1 1 calc R . .
H15B H -0.0868 0.1559 0.3779 0.109 Uiso 1 1 calc R . .
H15C H -0.1013 0.2040 0.3715 0.109 Uiso 1 1 calc R . .
C16 C 0.1554(18) 0.1461(4) 0.2628(12) 0.070(4) Uani 1 1 d . . .
H16A H 0.2176 0.1553 0.1910 0.105 Uiso 1 1 calc R . .
H16B H 0.0503 0.1523 0.2411 0.105 Uiso 1 1 calc R . .
H16C H 0.1673 0.1169 0.2744 0.105 Uiso 1 1 calc R . .
C17 C 0.4787(17) 0.1532(4) 0.3452(16) 0.081(5) Uani 1 1 d . . .
H17A H 0.4353 0.1318 0.2891 0.121 Uiso 1 1 calc R . .
H17B H 0.5590 0.1419 0.4021 0.121 Uiso 1 1 calc R . .
H17C H 0.5193 0.1744 0.2895 0.121 Uiso 1 1 calc R . .
C18 C 0.5672(13) 0.1977(4) 0.5866(17) 0.080(4) Uani 1 1 d . . .
H18A H 0.6172 0.2122 0.5162 0.121 Uiso 1 1 calc R . .
H18B H 0.6128 0.1710 0.5986 0.121 Uiso 1 1 calc R . .
H18C H 0.5780 0.2130 0.6691 0.121 Uiso 1 1 calc R . .
P1 P 0.7272(3) 0.18256(8) 0.0041(3) 0.0450(7) Uani 1 1 d . . .
P2 P 0.2468(3) 0.01688(8) 0.1764(3) 0.0453(7) Uani 1 1 d . . .
F11 F 0.6718(16) 0.1436(3) 0.0787(11) 0.127(3) Uani 1 1 d . . .
F12 F 0.7636(15) 0.2225(3) -0.0736(10) 0.127(3) Uani 1 1 d . . .
F13 F 0.5552(10) 0.1945(4) -0.0091(11) 0.130(3) Uani 1 1 d . . .
F14 F 0.8923(10) 0.1695(4) 0.0236(12) 0.130(3) Uani 1 1 d . . .
F15 F 0.7356(10) 0.2069(3) 0.1402(8) 0.0849(17) Uani 1 1 d . . .
F16 F 0.7164(10) 0.1569(3) -0.1300(8) 0.0849(17) Uani 1 1 d . . .
F21 F 0.1533(14) 0.0454(4) 0.0830(15) 0.164(4) Uani 1 1 d . . .
F22 F 0.3356(13) -0.0097(4) 0.2771(14) 0.164(4) Uani 1 1 d . . .
F23 F 0.3215(19) 0.0550(3) 0.2383(11) 0.164(4) Uani 1 1 d . . .
F24 F 0.1772(18) -0.0214(3) 0.1142(11) 0.164(4) Uani 1 1 d . . .
F25 F 0.3694(14) 0.0182(4) 0.0705(13) 0.144(3) Uani 1 1 d . . .
F26 F 0.1188(14) 0.0166(4) 0.2785(12) 0.144(3) Uani 1 1 d . . .
C101 C 0.7527(16) 0.0526(4) 0.1717(14) 0.074(4) Uiso 1 1 d . . .
H10A H 0.7741 0.0778 0.1251 0.112 Uiso 1 1 calc R . .
H10B H 0.6597 0.0409 0.1351 0.112 Uiso 1 1 calc R . .
H10C H 0.8351 0.0336 0.1608 0.112 Uiso 1 1 calc R . .
C201 C 0.7366(12) 0.0611(3) 0.3114(13) 0.050(3) Uani 1 1 d . . .
N201 N 0.7232(14) 0.0685(4) 0.4190(12) 0.082(4) Uani 1 1 d . . .

loop_
_atom_site_aniso_label
_atom_site_aniso_U_11
_atom_site_aniso_U_22
_atom_site_aniso_U_33
_atom_site_aniso_U_23
_atom_site_aniso_U_13
_atom_site_aniso_U_12
Ru1 0.0291(5) 0.0169(4) 0.0228(4) 0.0015(3) 0.0033(3) 0.0007(3)
S1 0.0444(14) 0.0300(12) 0.0373(14) 0.0047(10) -0.0055(10) -0.0094(10)
S2 0.0465(14) 0.0298(12) 0.0305(13) -0.0018(9) 0.0121(10) -0.0043(10)
S3 0.0364(13) 0.0341(13) 0.0345(13) 0.0049(10) 0.0022(10) 0.0077(10)
C1 0.039(5) 0.043(6) 0.041(6) 0.007(5) 0.010(4) -0.011(4)
C2 0.041(6) 0.039(6) 0.059(7) 0.007(5) 0.003(5) -0.011(4)
C3 0.089(8) 0.024(5) 0.039(6) 0.000(4) 0.001(5) -0.001(5)
C4 0.075(8) 0.025(5) 0.047(6) 0.001(4) 0.009(5) 0.021(5)
C5 0.056(6) 0.052(6) 0.030(5) 0.016(5) -0.009(4) 0.000(5)
C6 0.056(6) 0.046(6) 0.023(5) 0.006(4) -0.003(4) -0.008(5)
C7 0.066(7) 0.012(4) 0.047(6) 0.008(4) -0.012(5) 0.002(4)
C8 0.045(6) 0.016(4) 0.060(7) 0.010(4) 0.012(5) 0.008(4)
C9 0.033(5) 0.025(5) 0.048(6) 0.014(4) -0.001(4) 0.001(4)
C10 0.067(7) 0.017(5) 0.030(5) 0.011(4) -0.002(4) 0.000(4)
C11 0.048(6) 0.030(5) 0.046(6) 0.015(4) 0.018(5) 0.007(4)
C12 0.034(5) 0.031(5) 0.061(7) 0.019(5) 0.005(5) -0.003(4)
C13 0.120(12) 0.047(8) 0.085(10) -0.028(7) -0.027(9) 0.000(8)
C14 0.084(9) 0.061(8) 0.073(9) 0.015(7) 0.038(7) 0.036(7)
C15 0.043(7) 0.073(9) 0.102(11) 0.035(8) -0.015(6) 0.000(6)
C16 0.116(12) 0.052(7) 0.040(7) -0.007(6) -0.011(7) 0.010(7)
C17 0.099(10) 0.043(7) 0.103(11) 0.022(7) 0.065(9) 0.020(7)
C18 0.043(7) 0.074(9) 0.125(13) 0.036(9) -0.002(7) -0.021(6)
P1 0.0569(17) 0.0424(15) 0.0354(15) -0.0020(12) -0.0033(12) -0.0019(12)
P2 0.0663(18) 0.0370(15) 0.0327(14) 0.0006(11) 0.0009(12) -0.0056(13)
F11 0.234(9) 0.056(4) 0.094(5) 0.009(3) 0.064(5) -0.015(4)
F12 0.234(9) 0.056(4) 0.094(5) 0.009(3) 0.064(5) -0.015(4)
F13 0.070(4) 0.177(8) 0.141(7) -0.072(6) -0.023(4) 0.034(4)
F14 0.070(4) 0.177(8) 0.141(7) -0.072(6) -0.023(4) 0.034(4)
F15 0.114(5) 0.089(4) 0.051(3) -0.026(3) -0.007(3) 0.007(3)
F16 0.114(5) 0.089(4) 0.051(3) -0.026(3) -0.007(3) 0.007(3)
F21 0.138(7) 0.155(8) 0.194(9) 0.114(7) -0.062(6) -0.017(6)
F22 0.138(7) 0.155(8) 0.194(9) 0.114(7) -0.062(6) -0.017(6)
F23 0.308(12) 0.098(6) 0.086(5) -0.019(4) 0.010(6) -0.109(7)
F24 0.308(12) 0.098(6) 0.086(5) -0.019(4) 0.010(6) -0.109(7)
F25 0.162(7) 0.139(7) 0.137(7) -0.003(6) 0.089(6) -0.008(6)
F26 0.162(7) 0.139(7) 0.137(7) -0.003(6) 0.089(6) -0.008(6)
C201 0.052(7) 0.046(6) 0.052(7) -0.002(5) 0.000(5) 0.005(5)
N201 0.084(8) 0.109(10) 0.054(8) -0.012(7) -0.004(6) 0.022(7)

loop_
_atom_type_symbol
_atom_type_description
_atom_type_scat_dispersion_real
_atom_type_scat_dispersion_imag
_atom_type_scat_source
C C 0.0033 0.0016 'International Tables Vol C Tables 4.2.6.8 and 6.1.1.4'
H H 0.0000 0.0000 'International Tables Vol C Tables 4.2.6.8 and 6.1.1.4'
N N 0.0061 0.0033 'International Tables Vol C Tables 4.2.6.8 and 6.1.1.4'
F F 0.0171 0.0103 'International Tables Vol C Tables 4.2.6.8 and 6.1.1.4'
P P 0.1023 0.0942 'International Tables Vol C Tables 4.2.6.8 and 6.1.1.4'
S S 0.1246 0.1234 'International Tables Vol C Tables 4.2.6.8 and 6.1.1.4'
Ru Ru -1.2594 0.8363 'International Tables Vol C Tables 4.2.6.8 and 6.1.1.4'

loop_
_geom_angle_atom_site_label_1
_geom_angle_atom_site_label_2
_geom_angle_atom_site_label_3
_geom_angle
_geom_angle_site_symmetry_1
_geom_angle_site_symmetry_3
_geom_angle_publ_flag
C9 Ru1 C12 78.8(3) . . ?
C9 Ru1 C8 36.8(4) . . ?
C12 Ru1 C8 66.2(3) . . ?
C9 Ru1 C11 66.8(3) . . ?
C12 Ru1 C11 37.3(4) . . ?
C8 Ru1 C11 78.6(3) . . ?
C9 Ru1 C7 65.7(3) . . ?
C12 Ru1 C7 36.2(4) . . ?
C8 Ru1 C7 36.4(4) . . ?
C11 Ru1 C7 65.8(4) . . ?
C9 Ru1 C10 37.1(4) . . ?
C12 Ru1 C10 66.0(4) . . ?
C8 Ru1 C10 66.0(4) . . ?
C11 Ru1 C10 36.4(4) . . ?
C7 Ru1 C10 76.7(3) . . ?
C9 Ru1 S1 91.8(2) . . ?
C12 Ru1 S1 152.6(3) . . ?
C8 Ru1 S1 119.3(3) . . ?
C11 Ru1 S1 115.3(3) . . ?
C7 Ru1 S1 155.6(3) . . ?
C10 Ru1 S1 90.9(3) . . ?
C9 Ru1 S2 115.5(3) . . ?
C12 Ru1 S2 120.1(3) . . ?
C8 Ru1 S2 91.1(3) . . ?
C11 Ru1 S2 157.4(3) . . ?
C7 Ru1 S2 94.1(3) . . ?
C10 Ru1 S2 152.5(3) . . ?
S1 Ru1 S2 87.28(9) . . ?
C9 Ru1 S3 157.6(3) . . ?
C12 Ru1 S3 92.1(2) . . ?
C8 Ru1 S3 153.5(3) . . ?
C11 Ru1 S3 93.6(2) . . ?
C7 Ru1 S3 117.3(3) . . ?
C10 Ru1 S3 120.6(3) . . ?
S1 Ru1 S3 87.05(9) . . ?
S2 Ru1 S3 86.75(9) . . ?
C2 S1 C3 102.8(5) . . ?
C2 S1 Ru1 101.6(3) . . ?
C3 S1 Ru1 106.4(4) . . ?
C6 S2 C1 102.0(5) . . ?
C6 S2 Ru1 104.3(3) . . ?
C1 S2 Ru1 106.4(3) . . ?
C4 S3 C5 100.9(5) . . ?
C4 S3 Ru1 102.6(3) . . ?
C5 S3 Ru1 106.8(4) . . ?
C2 C1 S2 109.5(6) . . ?
C1 C2 S1 113.8(7) . . ?
C4 C3 S1 111.1(7) . . ?
C3 C4 S3 113.3(7) . . ?
C6 C5 S3 112.2(7) . . ?
C5 C6 S2 113.3(7) . . ?
C12 C7 C8 122.2(10) . . ?
C12 C7 C13 119.1(10) . . ?
C8 C7 C13 118.7(10) . . ?
C12 C7 Ru1 71.6(5) . . ?
C8 C7 Ru1 71.5(5) . . ?
C13 C7 Ru1 130.1(8) . . ?
C7 C8 C9 119.5(9) . . ?
C7 C8 C14 120.5(11) . . ?
C9 C8 C14 120.0(10) . . ?
C7 C8 Ru1 72.1(5) . . ?
C9 C8 Ru1 71.5(5) . . ?
C14 C8 Ru1 129.4(7) . . ?
C8 C9 C10 118.8(8) . . ?
C8 C9 C15 122.3(10) . . ?
C10 C9 C15 118.9(10) . . ?
C8 C9 Ru1 71.6(5) . . ?
C10 C9 Ru1 71.9(5) . . ?
C15 C9 Ru1 130.6(7) . . ?
C11 C10 C9 121.3(9) . . ?
C11 C10 C16 120.0(10) . . ?
C9 C10 C16 118.6(10) . . ?
C11 C10 Ru1 71.5(5) . . ?
C9 C10 Ru1 71.0(5) . . ?
C16 C10 Ru1 130.9(7) . . ?
C10 C11 C12 119.0(9) . . ?
C10 C11 C17 121.6(11) . . ?
C12 C11 C17 119.4(11) . . ?
C10 C11 Ru1 72.1(5) . . ?
C12 C11 Ru1 71.2(5) . . ?
C17 C11 Ru1 131.0(7) . . ?
C7 C12 C11 119.1(9) . . ?
C7 C12 C18 121.5(11) . . ?
C11 C12 C18 119.3(11) . . ?
C7 C12 Ru1 72.2(5) . . ?
C11 C12 Ru1 71.5(5) . . ?
C18 C12 Ru1 130.5(7) . . ?
F14 P1 F12 95.0(7) . . ?
F14 P1 F11 91.3(8) . . ?
F12 P1 F11 173.7(8) . . ?
F14 P1 F13 176.8(8) . . ?
F12 P1 F13 88.0(7) . . ?
F11 P1 F13 85.8(7) . . ?
F14 P1 F15 90.9(5) . . ?
F12 P1 F15 90.1(5) . . ?
F11 P1 F15 90.4(5) . . ?
F13 P1 F15 87.9(5) . . ?
F14 P1 F16 89.3(5) . . ?
F12 P1 F16 91.8(5) . . ?
F11 P1 F16 87.8(5) . . ?
F13 P1 F16 91.8(5) . . ?
F15 P1 F16 178.1(5) . . ?
F24 P2 F22 89.5(8) . . ?
F24 P2 F23 178.4(9) . . ?
F22 P2 F23 89.6(8) . . ?
F24 P2 F21 92.9(8) . . ?
F22 P2 F21 176.1(10) . . ?
F23 P2 F21 88.0(8) . . ?
F24 P2 F25 91.5(7) . . ?
F22 P2 F25 96.4(8) . . ?
F23 P2 F25 87.2(7) . . ?
F21 P2 F25 86.6(8) . . ?
F24 P2 F26 88.3(7) . . ?
F22 P2 F26 86.1(8) . . ?
F23 P2 F26 93.0(7) . . ?
F21 P2 F26 90.9(8) . . ?
F25 P2 F26 177.5(8) . . ?
N201 C201 C101 178.4(14) . . ?

loop_
_geom_bond_atom_site_label_1
_geom_bond_atom_site_label_2
_geom_bond_distance
_geom_bond_site_symmetry_2
_geom_bond_publ_flag
Ru1 C9 2.248(9) . ?
Ru1 C12 2.248(9) . ?
Ru1 C8 2.249(9) . ?
Ru1 C11 2.252(9) . ?
Ru1 C7 2.256(9) . ?
Ru1 C10 2.260(9) . ?
Ru1 S1 2.320(2) . ?
Ru1 S2 2.323(2) . ?
Ru1 S3 2.329(2) . ?
S1 C2 1.814(10) . ?
S1 C3 1.827(11) . ?
S2 C6 1.821(10) . ?
S2 C1 1.849(9) . ?
S3 C4 1.821(11) . ?
S3 C5 1.838(9) . ?
C1 C2 1.509(15) . ?
C3 C4 1.494(16) . ?
C5 C6 1.505(15) . ?
C7 C12 1.398(15) . ?
C7 C8 1.407(15) . ?
C7 C13 1.547(16) . ?
C8 C9 1.420(14) . ?
C8 C14 1.507(14) . ?
C9 C10 1.433(14) . ?
C9 C15 1.507(14) . ?
C10 C11 1.409(15) . ?
C10 C16 1.532(15) . ?
C11 C12 1.440(15) . ?
C11 C17 1.499(14) . ?
C12 C18 1.505(15) . ?
P1 F14 1.530(9) . ?
P1 F12 1.565(9) . ?
P1 F11 1.569(9) . ?
P1 F13 1.575(9) . ?
P1 F15 1.582(7) . ?
P1 F16 1.586(7) . ?
P2 F24 1.523(9) . ?
P2 F22 1.533(10) . ?
P2 F23 1.537(10) . ?
P2 F21 1.545(10) . ?
P2 F25 1.545(10) . ?
P2 F26 1.554(10) . ?
C101 C201 1.440(19) . ?
C201 N201 1.116(15) . ?
